data_2214214
loop_
_publ_author_name
'Li, Yu-Jie'
'Shangguan, Shao-Ping'
'Dong, Xian-Wu'

_publ_section_title (2-Amino-3,5-dimethylbenzenesulfonato-\k<i>N</i>)bis(3-methylisoquinoline-\k<i>N</i>)silver(I)
_journal_coeditor_code HB2426
_journal_issue 7
_journal_name_full 'Acta Crystallographica Section E'
_journal_page_first m1806
_journal_page_last m1806
_journal_paper_doi 10.1107/S1600536807025275
_journal_volume 63
_journal_year 2007
_chemical_formula_iupac '[Ag (C8 H10 N O3 S) (C10 H9 N)2]'
_chemical_formula_moiety 'C28 H28 Ag N3 O3 S'
_chemical_formula_sum 'C28 H28 Ag N3 O3 S'
_chemical_formula_weight 594.47
_chemical_name_systematic
;
(2-Amino-3,5-dimethylbenzenesulfonato-\kN)bis(3-methylisoquinoline-
\kN)silver(I)
;
_space_group_IT_number 14
_symmetry_cell_setting monoclinic
_symmetry_space_group_name_Hall '-P 2yn'
_symmetry_space_group_name_H-M 'P 1 21/n 1'
_atom_sites_solution_hydrogens geom
_atom_sites_solution_primary direct
_atom_sites_solution_secondary difmap
_audit_creation_method SHELXL-97
_cell_angle_alpha 90.00
_cell_angle_beta 92.05(3)
_cell_angle_gamma 90.00
_cell_formula_units_Z 4
_cell_length_a 11.910(2)
_cell_length_b 11.199(2)
_cell_length_c 19.507(4)
_cell_measurement_reflns_used 9129
_cell_measurement_temperature 292(2)
_cell_measurement_theta_max 27.5
_cell_measurement_theta_min 2.0
_cell_volume 2600.2(8)
_computing_cell_refinement PROCESS-AUTO
_computing_data_collection 'PROCESS-AUTO (Rigaku, 1998)'
_computing_data_reduction PROCESS-AUTO
_computing_molecular_graphics 'SHELXTL-Plus (Sheldrick, 1990)'
_computing_publication_material SHELXL97
_computing_structure_refinement 'SHELXL97 (Sheldrick, 1997)'
_computing_structure_solution 'SHELXS97 (Sheldrick, 1997)'
_diffrn_ambient_temperature 292(2)
_diffrn_detector_area_resol_mean 10.0
_diffrn_measured_fraction_theta_full 0.932
_diffrn_measured_fraction_theta_max 0.896
_diffrn_measurement_device_type 'Rigaku R-AXIS RAPID CCD'
_diffrn_measurement_method \w
_diffrn_radiation_monochromator graphite
_diffrn_radiation_source 'fine-focus sealed tube'
_diffrn_radiation_type MoK\a
_diffrn_radiation_wavelength 0.71073
_diffrn_reflns_av_R_equivalents 0.0504
_diffrn_reflns_av_sigmaI/netI 0.0634
_diffrn_reflns_limit_h_max 15
_diffrn_reflns_limit_h_min -15
_diffrn_reflns_limit_k_max 14
_diffrn_reflns_limit_k_min -13
_diffrn_reflns_limit_l_max 25
_diffrn_reflns_limit_l_min -25
_diffrn_reflns_number 20026
_diffrn_reflns_theta_full 25.00
_diffrn_reflns_theta_max 27.46
_diffrn_reflns_theta_min 1.97
_exptl_absorpt_coefficient_mu 0.890
_exptl_absorpt_correction_T_max 0.908
_exptl_absorpt_correction_T_min 0.884
_exptl_absorpt_correction_type multi-scan
_exptl_absorpt_process_details '(ABSCOR; Higashi, 1995)'
_exptl_crystal_colour colorless
_exptl_crystal_density_diffrn 1.518
_exptl_crystal_density_method 'not measured'
_exptl_crystal_description prism
_exptl_crystal_F_000 1216
_exptl_crystal_size_max 0.24
_exptl_crystal_size_mid 0.23
_exptl_crystal_size_min 0.11
_refine_diff_density_max 0.418
_refine_diff_density_min -0.816
_refine_ls_extinction_method none
_refine_ls_goodness_of_fit_ref 0.905
_refine_ls_hydrogen_treatment constr
_refine_ls_matrix_type full
_refine_ls_number_parameters 329
_refine_ls_number_reflns 5336
_refine_ls_number_restraints 0
_refine_ls_restrained_S_all 0.905
_refine_ls_R_factor_all 0.1006
_refine_ls_R_factor_gt 0.0363
_refine_ls_shift/su_max 0.000
_refine_ls_shift/su_mean 0.000
_refine_ls_structure_factor_coef Fsqd
_refine_ls_weighting_details 'calc w=1/[\s^2^(Fo^2^)+(0.0638P)^2^] where P=(Fo^2^+2Fc^2^)/3'
_refine_ls_weighting_scheme calc
_refine_ls_wR_factor_gt 0.0840
_refine_ls_wR_factor_ref 0.1157
_reflns_number_gt 2764
_reflns_number_total 5336
_reflns_threshold_expression I>2\s(I)
_cod_data_source_file hb2426.cif
_cod_data_source_block I
_cod_original_cell_volume 2600.4(9)
_cod_original_sg_symbol_H-M 'P 21/n'
_cod_database_code 2214214

loop_
_symmetry_equiv_pos_as_xyz
'x, y, z'
'-x+1/2, y+1/2, -z+1/2'
'-x, -y, -z'
'x-1/2, -y-1/2, z-1/2'

loop_
_atom_site_type_symbol
_atom_site_label
_atom_site_fract_x
_atom_site_fract_y
_atom_site_fract_z
_atom_site_U_iso_or_equiv
_atom_site_adp_type
_atom_site_calc_flag
_atom_site_refinement_flags
_atom_site_occupancy
Ag Ag1 0.42331(3) 0.17081(3) 0.26819(2) 0.07452(17) Uani d . 1
C C1 0.3582(3) 0.5198(3) 0.24067(18) 0.0391(8) Uani d . 1
C C2 0.3483(3) 0.4187(3) 0.1985(2) 0.0414(9) Uani d . 1
C C3 0.3905(3) 0.4228(3) 0.1326(2) 0.0461(9) Uani d . 1
C C4 0.4351(3) 0.5290(3) 0.1093(2) 0.0520(10) Uani d . 1
H H4 0.4612 0.5320 0.0650 0.062 Uiso calc R 1
C C5 0.4422(3) 0.6309(3) 0.1495(2) 0.0511(10) Uani d . 1
C C6 0.4057(3) 0.6233(3) 0.2151(2) 0.0470(9) Uani d . 1
H H6 0.4129 0.6896 0.2436 0.056 Uiso calc R 1
C C7 0.3857(4) 0.3133(3) 0.0872(2) 0.0614(11) Uani d . 1
H H7A 0.4235 0.2482 0.1102 0.092 Uiso calc R 1
H H7B 0.4220 0.3301 0.0451 0.092 Uiso calc R 1
H H7C 0.3088 0.2920 0.0773 0.092 Uiso calc R 1
C C8 0.4894(4) 0.7462(4) 0.1215(3) 0.0763(14) Uani d . 1
H H8A 0.4412 0.7748 0.0846 0.114 Uiso calc R 1
H H8B 0.5631 0.7318 0.1049 0.114 Uiso calc R 1
H H8C 0.4939 0.8050 0.1574 0.114 Uiso calc R 1
C C9 0.6794(5) 0.2767(5) 0.2884(3) 0.1042(19) Uani d . 1
H H9A 0.6424 0.2412 0.3263 0.156 Uiso calc R 1
H H9B 0.6383 0.3460 0.2730 0.156 Uiso calc R 1
H H9C 0.7543 0.2997 0.3027 0.156 Uiso calc R 1
C C10 0.6844(4) 0.1878(4) 0.2307(2) 0.0629(12) Uani d . 1
C C11 0.7789(4) 0.1545(4) 0.2013(3) 0.0698(13) Uani d . 1
H H11 0.8474 0.1808 0.2200 0.084 Uiso calc R 1
C C12 0.7782(4) 0.0813(4) 0.1434(3) 0.0643(12) Uani d . 1
C C13 0.8747(4) 0.0459(5) 0.1080(4) 0.0984(19) Uani d . 1
H H13 0.9457 0.0695 0.1241 0.118 Uiso calc R 1
C C14 0.8638(6) -0.0210(6) 0.0518(4) 0.126(3) Uani d . 1
H H14 0.9285 -0.0447 0.0302 0.151 Uiso calc R 1
C C15 0.7613(7) -0.0569(5) 0.0239(3) 0.109(2) Uani d . 1
H H15 0.7574 -0.1014 -0.0163 0.130 Uiso calc R 1
C C16 0.6657(4) -0.0263(4) 0.0560(3) 0.0763(14) Uani d . 1
H H16 0.5960 -0.0502 0.0380 0.092 Uiso calc R 1
C C17 0.6731(3) 0.0414(3) 0.1164(2) 0.0523(10) Uani d . 1
C C18 0.5794(3) 0.0753(3) 0.1530(2) 0.0537(10) Uani d . 1
H H18 0.5098 0.0459 0.1379 0.064 Uiso calc R 1
C C20 0.4270(3) -0.0291(3) 0.3849(2) 0.0481(9) Uani d . 1
C C21 0.4904(4) -0.0917(4) 0.3305(2) 0.0635(12) Uani d . 1
H H21A 0.4494 -0.0855 0.2874 0.095 Uiso calc R 1
H H21B 0.4995 -0.1743 0.3425 0.095 Uiso calc R 1
H H21C 0.5629 -0.0553 0.3267 0.095 Uiso calc R 1
C C22 0.3471(4) 0.1490(3) 0.4187(2) 0.0559(11) Uani d . 1
H H22 0.3320 0.2292 0.4103 0.067 Uiso calc R 1
C C23 0.3106(3) 0.0997(3) 0.4802(2) 0.0498(10) Uani d . 1
C C24 0.2469(4) 0.1652(4) 0.5271(2) 0.0677(12) Uani d . 1
H H24 0.2317 0.2456 0.5191 0.081 Uiso calc R 1
C C25 0.2085(4) 0.1114(5) 0.5832(3) 0.0791(14) Uani d . 1
H H25 0.1654 0.1543 0.6135 0.095 Uiso calc R 1
C C26 0.2328(4) -0.0089(5) 0.5963(2) 0.0806(15) Uani d . 1
H H26 0.2062 -0.0445 0.6356 0.097 Uiso calc R 1
C C27 0.2939(4) -0.0739(4) 0.5532(2) 0.0705(13) Uani d . 1
H H27 0.3092 -0.1536 0.5631 0.085 Uiso calc R 1
C C28 0.3351(3) -0.0214(3) 0.4927(2) 0.0515(10) Uani d . 1
C C19 0.3956(3) -0.0829(3) 0.4434(2) 0.0550(11) Uani d . 1
H H29 0.4145 -0.1625 0.4510 0.066 Uiso calc R 1
N N1 0.4015(3) 0.0891(3) 0.37210(18) 0.0530(8) Uani d . 1
N N2 0.5818(3) 0.1448(3) 0.20680(19) 0.0561(9) Uani d . 1
N N3 0.3002(3) 0.3120(2) 0.22318(17) 0.0499(8) Uani d . 1
H H3A 0.2599 0.2781 0.1885 0.060 Uiso calc R 1
H H3B 0.2519 0.3316 0.2558 0.060 Uiso calc R 1
O O2 0.3372(2) 0.6325(2) 0.35541(14) 0.0552(7) Uani d . 1
O O1 0.1868(2) 0.5006(3) 0.31586(15) 0.0659(8) Uani d . 1
O O3 0.3625(3) 0.4186(2) 0.35988(15) 0.0671(8) Uani d . 1
S S1 0.30740(8) 0.51752(8) 0.32519(5) 0.0474(3) Uani d . 1

loop_
_atom_site_aniso_label
_atom_site_aniso_U_11
_atom_site_aniso_U_22
_atom_site_aniso_U_33
_atom_site_aniso_U_12
_atom_site_aniso_U_13
_atom_site_aniso_U_23
Ag1 0.0839(3) 0.0711(3) 0.0698(3) 0.01131(19) 0.01920(19) 0.02028(19)
C1 0.039(2) 0.0351(19) 0.043(2) 0.0060(17) 0.0023(16) 0.0016(16)
C2 0.0348(19) 0.037(2) 0.052(3) 0.0032(17) 0.0011(17) 0.0043(17)
C3 0.045(2) 0.046(2) 0.047(2) 0.0069(18) -0.0003(18) -0.0002(18)
C4 0.054(2) 0.053(2) 0.050(3) 0.005(2) 0.0113(19) 0.0100(19)
C5 0.055(2) 0.041(2) 0.058(3) 0.0003(19) 0.011(2) 0.0087(18)
C6 0.048(2) 0.0374(19) 0.056(3) -0.0028(18) 0.0034(19) -0.0006(17)
C7 0.079(3) 0.052(2) 0.053(3) 0.007(2) 0.007(2) -0.005(2)
C8 0.091(3) 0.055(3) 0.085(4) -0.013(3) 0.027(3) 0.015(2)
C9 0.146(5) 0.103(4) 0.063(4) -0.022(4) -0.003(4) -0.013(3)
C10 0.078(3) 0.066(3) 0.045(3) -0.010(2) -0.004(2) 0.013(2)
C11 0.058(3) 0.079(3) 0.071(4) -0.016(2) -0.013(3) 0.016(3)
C12 0.053(3) 0.063(3) 0.078(4) -0.002(2) 0.014(2) 0.022(2)
C13 0.068(4) 0.089(4) 0.140(6) -0.005(3) 0.036(4) 0.020(4)
C14 0.119(6) 0.099(5) 0.167(8) -0.009(4) 0.098(6) -0.004(5)
C15 0.153(6) 0.077(4) 0.100(5) -0.026(4) 0.068(5) -0.014(3)
C16 0.097(4) 0.062(3) 0.072(4) -0.018(3) 0.019(3) 0.003(2)
C17 0.056(3) 0.047(2) 0.054(3) -0.006(2) 0.008(2) 0.0132(19)
C18 0.050(2) 0.050(2) 0.061(3) -0.007(2) 0.001(2) 0.014(2)
C20 0.049(2) 0.042(2) 0.052(3) -0.0017(18) -0.0103(19) -0.0013(18)
C21 0.069(3) 0.057(3) 0.065(3) 0.004(2) 0.004(2) -0.010(2)
C22 0.068(3) 0.037(2) 0.062(3) 0.003(2) 0.002(2) -0.0028(19)
C23 0.058(2) 0.044(2) 0.048(3) -0.0058(19) -0.004(2) -0.0032(18)
C24 0.082(3) 0.060(3) 0.061(3) -0.002(2) 0.002(3) -0.016(2)
C25 0.082(3) 0.097(4) 0.058(3) -0.011(3) 0.010(3) -0.026(3)
C26 0.095(4) 0.099(4) 0.048(3) -0.031(3) 0.012(3) -0.007(3)
C27 0.088(3) 0.066(3) 0.056(3) -0.019(3) -0.003(3) 0.012(2)
C28 0.056(2) 0.050(2) 0.048(3) -0.011(2) -0.009(2) 0.0019(19)
C19 0.065(3) 0.038(2) 0.061(3) -0.001(2) -0.009(2) 0.0051(19)
N1 0.059(2) 0.0428(19) 0.057(2) -0.0004(16) 0.0009(17) 0.0055(16)
N2 0.061(2) 0.055(2) 0.052(2) -0.0063(17) 0.0078(18) 0.0112(17)
N3 0.0541(19) 0.0354(17) 0.061(2) -0.0047(15) 0.0097(16) -0.0041(14)
O2 0.0776(18) 0.0400(13) 0.0480(17) 0.0021(13) 0.0024(14) -0.0054(12)
O1 0.0560(18) 0.0773(19) 0.065(2) -0.0087(15) 0.0135(14) -0.0032(16)
O3 0.101(2) 0.0428(15) 0.0568(19) 0.0097(15) -0.0058(17) 0.0105(13)
S1 0.0577(6) 0.0395(5) 0.0451(6) 0.0009(5) 0.0034(5) 0.0025(4)

loop_
_atom_type_symbol
_atom_type_description
_atom_type_scat_dispersion_real
_atom_type_scat_dispersion_imag
_atom_type_scat_source
C C 0.0033 0.0016 'International Tables Vol C Tables 4.2.6.8 and 6.1.1.4'
H H 0.0000 0.0000 'International Tables Vol C Tables 4.2.6.8 and 6.1.1.4'
N N 0.0061 0.0033 'International Tables Vol C Tables 4.2.6.8 and 6.1.1.4'
O O 0.0106 0.0060 'International Tables Vol C Tables 4.2.6.8 and 6.1.1.4'
S S 0.1246 0.1234 'International Tables Vol C Tables 4.2.6.8 and 6.1.1.4'
Ag Ag -0.8971 1.1015 'International Tables Vol C Tables 4.2.6.8 and 6.1.1.4'

loop_
_geom_angle_atom_site_label_1
_geom_angle_atom_site_label_2
_geom_angle_atom_site_label_3
_geom_angle
_geom_angle_publ_flag
N1 Ag1 N2 122.95(12) y
N1 Ag1 N3 121.97(12) y
N2 Ag1 N3 114.36(11) y
C6 C1 C2 119.3(3) ?
C6 C1 S1 120.1(3) ?
C2 C1 S1 120.6(3) ?
C3 C2 C1 119.2(3) ?
C3 C2 N3 120.3(3) ?
C1 C2 N3 120.5(3) ?
C4 C3 C2 119.0(3) ?
C4 C3 C7 120.7(4) ?
C2 C3 C7 120.3(3) ?
C5 C4 C3 122.5(4) ?
C5 C4 H4 118.7 ?
C3 C4 H4 118.7 ?
C6 C5 C4 117.5(4) ?
C6 C5 C8 121.6(4) ?
C4 C5 C8 120.9(4) ?
C5 C6 C1 122.3(4) ?
C5 C6 H6 118.8 ?
C1 C6 H6 118.8 ?
C3 C7 H7A 109.5 ?
C3 C7 H7B 109.5 ?
H7A C7 H7B 109.5 ?
C3 C7 H7C 109.5 ?
H7A C7 H7C 109.5 ?
H7B C7 H7C 109.5 ?
C5 C8 H8A 109.5 ?
C5 C8 H8B 109.5 ?
H8A C8 H8B 109.5 ?
C5 C8 H8C 109.5 ?
H8A C8 H8C 109.5 ?
H8B C8 H8C 109.5 ?
C10 C9 H9A 109.5 ?
C10 C9 H9B 109.5 ?
H9A C9 H9B 109.5 ?
C10 C9 H9C 109.5 ?
H9A C9 H9C 109.5 ?
H9B C9 H9C 109.5 ?
C11 C10 N2 120.5(4) ?
C11 C10 C9 124.3(5) ?
N2 C10 C9 115.2(5) ?
C10 C11 C12 122.1(4) ?
C10 C11 H11 118.9 ?
C12 C11 H11 118.9 ?
C11 C12 C17 117.8(4) ?
C11 C12 C13 125.2(5) ?
C17 C12 C13 117.0(5) ?
C14 C13 C12 120.1(6) ?
C14 C13 H13 119.9 ?
C12 C13 H13 119.9 ?
C13 C14 C15 123.2(6) ?
C13 C14 H14 118.4 ?
C15 C14 H14 118.4 ?
C16 C15 C14 119.3(6) ?
C16 C15 H15 120.4 ?
C14 C15 H15 120.4 ?
C15 C16 C17 119.6(5) ?
C15 C16 H16 120.2 ?
C17 C16 H16 120.2 ?
C18 C17 C16 123.3(4) ?
C18 C17 C12 115.9(4) ?
C16 C17 C12 120.8(4) ?
N2 C18 C17 125.2(4) ?
N2 C18 H18 117.4 ?
C17 C18 H18 117.4 ?
C19 C20 N1 121.0(4) ?
C19 C20 C21 123.4(4) ?
N1 C20 C21 115.7(4) ?
C20 C21 H21A 109.5 ?
C20 C21 H21B 109.5 ?
H21A C21 H21B 109.5 ?
C20 C21 H21C 109.5 ?
H21A C21 H21C 109.5 ?
H21B C21 H21C 109.5 ?
N1 C22 C23 124.3(3) ?
N1 C22 H22 117.8 ?
C23 C22 H22 117.8 ?
C22 C23 C28 117.3(4) ?
C22 C23 C24 122.6(4) ?
C28 C23 C24 120.1(4) ?
C25 C24 C23 120.0(4) ?
C25 C24 H24 120.0 ?
C23 C24 H24 120.0 ?
C24 C25 C26 120.4(4) ?
C24 C25 H25 119.8 ?
C26 C25 H25 119.8 ?
C27 C26 C25 121.3(5) ?
C27 C26 H26 119.3 ?
C25 C26 H26 119.3 ?
C26 C27 C28 120.4(4) ?
C26 C27 H27 119.8 ?
C28 C27 H27 119.8 ?
C19 C28 C23 117.6(4) ?
C19 C28 C27 124.6(4) ?
C23 C28 C27 117.8(4) ?
C20 C19 C28 121.6(4) ?
C20 C19 H29 119.2 ?
C28 C19 H29 119.2 ?
C22 N1 C20 118.3(3) ?
C22 N1 Ag1 119.3(3) ?
C20 N1 Ag1 121.5(3) ?
C18 N2 C10 118.3(4) ?
C18 N2 Ag1 120.1(3) ?
C10 N2 Ag1 121.0(3) ?
C2 N3 Ag1 116.6(2) ?
C2 N3 H3A 108.1 ?
Ag1 N3 H3A 108.1 ?
C2 N3 H3B 108.1 ?
Ag1 N3 H3B 108.1 ?
H3A N3 H3B 107.3 ?
O3 S1 O1 112.91(18) ?
O3 S1 O2 112.90(17) ?
O1 S1 O2 113.05(17) ?
O3 S1 C1 106.36(17) ?
O1 S1 C1 104.68(17) ?
O2 S1 C1 106.09(16) ?

loop_
_geom_bond_atom_site_label_1
_geom_bond_atom_site_label_2
_geom_bond_distance
_geom_bond_publ_flag
Ag1 N1 2.248(3) y
Ag1 N2 2.290(3) y
Ag1 N3 2.308(3) y
C1 C6 1.390(5) ?
C1 C2 1.402(5) ?
C1 S1 1.777(4) ?
C2 C3 1.397(5) ?
C2 N3 1.417(4) ?
C3 C4 1.386(5) ?
C3 C7 1.513(5) ?
C4 C5 1.385(5) ?
C4 H4 0.9300 ?
C5 C6 1.369(5) ?
C5 C8 1.518(5) ?
C6 H6 0.9300 ?
C7 H7A 0.9600 ?
C7 H7B 0.9600 ?
C7 H7C 0.9600 ?
C8 H8A 0.9600 ?
C8 H8B 0.9600 ?
C8 H8C 0.9600 ?
C9 C10 1.505(6) ?
C9 H9A 0.9600 ?
C9 H9B 0.9600 ?
C9 H9C 0.9600 ?
C10 C11 1.336(6) ?
C10 N2 1.379(5) ?
C11 C12 1.396(7) ?
C11 H11 0.9300 ?
C12 C17 1.413(6) ?
C12 C13 1.418(7) ?
C13 C14 1.331(9) ?
C13 H13 0.9300 ?
C14 C15 1.378(9) ?
C14 H14 0.9300 ?
C15 C16 1.363(7) ?
C15 H15 0.9300 ?
C16 C17 1.401(6) ?
C16 H16 0.9300 ?
C17 C18 1.398(5) ?
C18 N2 1.306(5) ?
C18 H18 0.9300 ?
C20 C19 1.354(5) ?
C20 N1 1.378(5) ?
C20 C21 1.500(5) ?
C21 H21A 0.9600 ?
C21 H21B 0.9600 ?
C21 H21C 0.9600 ?
C22 N1 1.318(5) ?
C22 C23 1.404(5) ?
C22 H22 0.9300 ?
C23 C28 1.406(5) ?
C23 C24 1.414(6) ?
C24 C25 1.344(6) ?
C24 H24 0.9300 ?
C25 C26 1.399(7) ?
C25 H25 0.9300 ?
C26 C27 1.346(6) ?
C26 H26 0.9300 ?
C27 C28 1.422(6) ?
C27 H27 0.9300 ?
C28 C19 1.403(6) ?
C19 H29 0.9300 ?
N3 H3A 0.9000 ?
N3 H3B 0.9000 ?
O2 S1 1.455(3) ?
O1 S1 1.454(3) ?
O3 S1 1.443(3) ?

loop_
_geom_torsion_atom_site_label_1
_geom_torsion_atom_site_label_2
_geom_torsion_atom_site_label_3
_geom_torsion_atom_site_label_4
_geom_torsion
C6 C1 C2 C3 2.5(5)
S1 C1 C2 C3 -179.1(3)
C6 C1 C2 N3 -180.0(3)
S1 C1 C2 N3 -1.6(4)
C1 C2 C3 C4 -3.8(5)
N3 C2 C3 C4 178.7(3)
C1 C2 C3 C7 177.3(3)
N3 C2 C3 C7 -0.3(5)
C2 C3 C4 C5 1.8(6)
C7 C3 C4 C5 -179.3(4)
C3 C4 C5 C6 1.5(6)
C3 C4 C5 C8 -178.8(4)
C4 C5 C6 C1 -2.9(6)
C8 C5 C6 C1 177.4(4)
C2 C1 C6 C5 0.9(6)
S1 C1 C6 C5 -177.5(3)
N2 C10 C11 C12 3.8(7)
C9 C10 C11 C12 -173.2(4)
C10 C11 C12 C17 -0.6(7)
C10 C11 C12 C13 177.6(5)
C11 C12 C13 C14 -177.7(5)
C17 C12 C13 C14 0.5(8)
C12 C13 C14 C15 1.6(10)
C13 C14 C15 C16 -2.1(10)
C14 C15 C16 C17 0.3(8)
C15 C16 C17 C18 -179.1(4)
C15 C16 C17 C12 1.8(7)
C11 C12 C17 C18 -3.0(6)
C13 C12 C17 C18 178.7(4)
C11 C12 C17 C16 176.1(4)
C13 C12 C17 C16 -2.2(6)
C16 C17 C18 N2 -175.2(4)
C12 C17 C18 N2 3.9(6)
N1 C22 C23 C28 0.7(6)
N1 C22 C23 C24 -176.3(4)
C22 C23 C24 C25 176.0(4)
C28 C23 C24 C25 -0.9(6)
C23 C24 C25 C26 1.2(7)
C24 C25 C26 C27 -0.7(8)
C25 C26 C27 C28 -0.2(7)
C22 C23 C28 C19 1.0(5)
C24 C23 C28 C19 178.1(4)
C22 C23 C28 C27 -177.0(4)
C24 C23 C28 C27 0.1(6)
C26 C27 C28 C19 -177.4(4)
C26 C27 C28 C23 0.5(6)
N1 C20 C19 C28 0.6(6)
C21 C20 C19 C28 -179.3(4)
C23 C28 C19 C20 -1.6(6)
C27 C28 C19 C20 176.2(4)
C23 C22 N1 C20 -1.7(6)
C23 C22 N1 Ag1 167.9(3)
C19 C20 N1 C22 1.0(6)
C21 C20 N1 C22 -179.1(4)
C19 C20 N1 Ag1 -168.4(3)
C21 C20 N1 Ag1 11.5(4)
N2 Ag1 N1 C22 144.2(3)
N3 Ag1 N1 C22 -25.6(3)
N2 Ag1 N1 C20 -46.5(3)
N3 Ag1 N1 C20 143.7(3)
C17 C18 N2 C10 -1.0(6)
C17 C18 N2 Ag1 -172.1(3)
C11 C10 N2 C18 -3.0(6)
C9 C10 N2 C18 174.2(4)
C11 C10 N2 Ag1 168.0(3)
C9 C10 N2 Ag1 -14.7(5)
N1 Ag1 N2 C18 106.7(3)
N3 Ag1 N2 C18 -82.8(3)
N1 Ag1 N2 C10 -64.1(3)
N3 Ag1 N2 C10 106.4(3)
C3 C2 N3 Ag1 82.7(4)
C1 C2 N3 Ag1 -94.8(3)
N1 Ag1 N3 C2 128.7(3)
N2 Ag1 N3 C2 -41.9(3)
C6 C1 S1 O3 -125.5(3)
C2 C1 S1 O3 56.1(3)
C6 C1 S1 O1 114.7(3)
C2 C1 S1 O1 -63.7(3)
C6 C1 S1 O2 -5.1(3)
C2 C1 S1 O2 176.5(3)
